data_4110976
loop_
_publ_author_name
'Xuyang He'
'J. Jacob Morris'
'Bruce C. Noll'
'Seth N. Brown'
'Kenneth W. Henderson'

_publ_contact_author_address
;University of Notre Dame
Department of Chemistry
Notre Dame, IN 46556-5670
;
_publ_contact_author_email khenders@nd.edu
_publ_contact_author_fax 574.631.6652
_publ_contact_author_name 'Kenneth W. Henderson'
_publ_contact_author_phone 574.631.8025
_publ_section_title
;
 Kinetics and Mechanism of Ketone Enolization Mediated by Magnesium
 Bis(hexamethyldisilazide)
;
_journal_name_full 'Journal of the American Chemical Society'
_journal_page_first 13599
_journal_page_last 13610
_journal_paper_doi 10.1021/ja064927w
_journal_volume 128
_journal_year 2006
_chemical_compound_source synthesized
_chemical_formula_moiety 'C23 H50 Mg N2 O Si4'
_chemical_formula_sum 'C23 H50 Mg N2 O Si4'
_chemical_formula_weight 507.32
_chemical_name_common 'Mg(HMDS)2 Pivalophenone'
_space_group_IT_number 14
_symmetry_cell_setting monoclinic
_symmetry_Int_Tables_number 14
_symmetry_space_group_name_Hall '-P 2yn'
_symmetry_space_group_name_H-M 'P 1 21/n 1'
_atom_sites_solution_hydrogens geom
_atom_sites_solution_primary direct
_atom_sites_solution_secondary difmap
_audit_creation_method SHELXL-97
_cell_angle_alpha 90.00
_cell_angle_beta 100.694(1)
_cell_angle_gamma 90.00
_cell_formula_units_Z 4
_cell_length_a 8.3655(2)
_cell_length_b 20.6214(6)
_cell_length_c 18.7658(5)
_cell_measurement_reflns_used 9255
_cell_measurement_temperature 100(2)
_cell_measurement_theta_max 31.5136
_cell_measurement_theta_min 2.5186
_cell_volume 3181.03(15)
_computing_cell_refinement 'APEX2/SAINT (Bruker, 2004)'
_computing_data_collection 'APEX2 (Bruker, 2004)'
_computing_data_reduction 'SAINT/XPREP (Bruker, 2004; Sheldrick, 2003)'
_computing_molecular_graphics 'XP (Sheldrick, 1998)'
_computing_publication_material 'XCIF (Sheldrick, 2001)/enCIFer (CCDC, 2004)'
_computing_structure_refinement 'XL (Sheldrick, 2001)'
_computing_structure_solution 'XS (Sheldrick, 2001)'
_diffrn_ambient_temperature 100(2)
_diffrn_detector_area_resol_mean 8.33
_diffrn_measured_fraction_theta_full 0.999
_diffrn_measured_fraction_theta_max 0.999
_diffrn_measurement_device_type 'Bruker x8-ApexII CCD diffractometer'
_diffrn_measurement_method '\f and \w scans'
_diffrn_radiation_monochromator graphite
_diffrn_radiation_probe x-ray
_diffrn_radiation_type MoK\a
_diffrn_radiation_wavelength 0.71073
_diffrn_reflns_av_R_equivalents 0.0367
_diffrn_reflns_av_sigmaI/netI 0.0201
_diffrn_reflns_limit_h_max 12
_diffrn_reflns_limit_h_min -12
_diffrn_reflns_limit_k_max 30
_diffrn_reflns_limit_k_min -30
_diffrn_reflns_limit_l_max 27
_diffrn_reflns_limit_l_min -26
_diffrn_reflns_number 116269
_diffrn_reflns_theta_full 31.56
_diffrn_reflns_theta_max 31.56
_diffrn_reflns_theta_min 1.48
_diffrn_source 'fine-focus sealed tube'
_diffrn_source_type 'Siemens KFFMO2K-90'
_exptl_absorpt_coefficient_mu 0.223
_exptl_absorpt_correction_T_max 0.9652
_exptl_absorpt_correction_T_min 0.9044
_exptl_absorpt_correction_type multi-scan
_exptl_absorpt_process_details
;Blessing, R. H. (1995) Acta Cryst. A51, 33-38.

Sheldrick, G. M. (2004) SADABS. University of G\"ottingen, Germany.
;
_exptl_crystal_colour colorless
_exptl_crystal_density_diffrn 1.059
_exptl_crystal_description plate
_exptl_crystal_F_000 1112
_exptl_crystal_recrystallization_method 'crystallized on cooling in hexane solution from 20 \%C to 0 \%C.'
_exptl_crystal_size_max 0.46
_exptl_crystal_size_mid 0.43
_exptl_crystal_size_min 0.16
_refine_diff_density_max 0.459
_refine_diff_density_min -0.176
_refine_diff_density_rms 0.046
_refine_ls_extinction_method none
_refine_ls_goodness_of_fit_ref 1.028
_refine_ls_hydrogen_treatment constr
_refine_ls_matrix_type full
_refine_ls_number_parameters 298
_refine_ls_number_reflns 10635
_refine_ls_number_restraints 0
_refine_ls_restrained_S_all 1.028
_refine_ls_R_factor_all 0.0389
_refine_ls_R_factor_gt 0.0286
_refine_ls_shift/su_max 0.001
_refine_ls_shift/su_mean 0.000
_refine_ls_structure_factor_coef Fsqd
_refine_ls_weighting_details 'calc w=1/[\s^2^(Fo^2^)+(0.0367P)^2^+0.9217P] where P=(Fo^2^+2Fc^2^)/3'
_refine_ls_weighting_scheme calc
_refine_ls_wR_factor_gt 0.0734
_refine_ls_wR_factor_ref 0.0791
_reflns_number_gt 8965
_reflns_number_total 10635
_reflns_threshold_expression >2sigma(I)
_cod_data_source_file ja064927wsi20060711_044509.cif
_cod_data_source_block bcn261
_cod_original_sg_symbol_H-M 'P 21/n'
_cod_database_code 4110976

loop_
_symmetry_equiv_pos_as_xyz
'x, y, z'
'-x+1/2, y+1/2, -z+1/2'
'-x, -y, -z'
'x-1/2, -y-1/2, z-1/2'

loop_
_atom_site_label
_atom_site_type_symbol
_atom_site_fract_x
_atom_site_fract_y
_atom_site_fract_z
_atom_site_U_iso_or_equiv
_atom_site_adp_type
_atom_site_occupancy
_atom_site_symmetry_multiplicity
_atom_site_calc_flag
_atom_site_refinement_flags
Mg1 Mg 0.58301(4) 0.032614(14) 0.740775(15) 0.01445(6) Uani 1 1 d .
N1 N 0.60744(9) -0.05533(4) 0.78132(4) 0.01520(13) Uani 1 1 d .
N2 N 0.47547(9) 0.07978(4) 0.65393(4) 0.01434(13) Uani 1 1 d .
O1 O 0.66418(9) 0.09166(3) 0.82143(3) 0.02181(14) Uani 1 1 d .
Si1 Si 0.56270(3) 0.146120(12) 0.622660(13) 0.01534(5) Uani 1 1 d .
Si2 Si 0.28791(3) 0.052572(12) 0.613010(13) 0.01680(5) Uani 1 1 d .
Si3 Si 0.74668(3) -0.095292(12) 0.742929(13) 0.01677(5) Uani 1 1 d .
Si4 Si 0.50265(3) -0.078741(13) 0.845833(13) 0.01706(5) Uani 1 1 d .
C1 C 0.70334(11) 0.13052(4) 0.87150(4) 0.01601(16) Uani 1 1 d .
C2 C 0.58204(11) 0.18066(4) 0.88173(5) 0.01732(16) Uani 1 1 d .
C3 C 0.44698(12) 0.18840(5) 0.82579(5) 0.02329(19) Uani 1 1 d .
H3 H 0.4352 0.1613 0.7842 0.028 Uiso 1 1 calc R
C4 C 0.33098(14) 0.23500(6) 0.83037(6) 0.0309(2) Uani 1 1 d .
H4 H 0.2403 0.2400 0.7919 0.037 Uiso 1 1 calc R
C5 C 0.34654(14) 0.27463(6) 0.89101(7) 0.0339(2) Uani 1 1 d .
H5 H 0.2670 0.3069 0.8940 0.041 Uiso 1 1 calc R
C6 C 0.47800(14) 0.26712(6) 0.94708(7) 0.0328(2) Uani 1 1 d .
H6 H 0.4878 0.2939 0.9888 0.039 Uiso 1 1 calc R
C7 C 0.59563(12) 0.22065(5) 0.94267(6) 0.02434(19) Uani 1 1 d .
H7 H 0.6860 0.2160 0.9813 0.029 Uiso 1 1 calc R
C8 C 0.87283(11) 0.12411(5) 0.91802(5) 0.01826(16) Uani 1 1 d .
C9 C 0.96600(12) 0.18836(5) 0.92188(6) 0.02471(19) Uani 1 1 d .
H9A H 0.9745 0.2022 0.8728 0.037 Uiso 1 1 calc R
H9B H 1.0753 0.1825 0.9508 0.037 Uiso 1 1 calc R
H9C H 0.9078 0.2214 0.9446 0.037 Uiso 1 1 calc R
C10 C 0.96855(14) 0.07295(6) 0.88447(6) 0.0317(2) Uani 1 1 d .
H10A H 0.9112 0.0313 0.8821 0.048 Uiso 1 1 calc R
H10B H 1.0771 0.0682 0.9144 0.048 Uiso 1 1 calc R
H10C H 0.9787 0.0865 0.8354 0.048 Uiso 1 1 calc R
C11 C 0.85554(14) 0.10016(6) 0.99400(5) 0.0276(2) Uani 1 1 d .
H11A H 0.8058 0.1343 1.0190 0.041 Uiso 1 1 calc R
H11B H 0.9632 0.0895 1.0220 0.041 Uiso 1 1 calc R
H11C H 0.7866 0.0614 0.9893 0.041 Uiso 1 1 calc R
C12 C 0.73982(12) 0.17742(5) 0.69053(5) 0.02155(18) Uani 1 1 d .
H12A H 0.7004 0.1956 0.7323 0.032 Uiso 1 1 calc R
H12B H 0.7961 0.2112 0.6680 0.032 Uiso 1 1 calc R
H12C H 0.8153 0.1418 0.7066 0.032 Uiso 1 1 calc R
C13 C 0.64460(14) 0.13012(6) 0.53781(5) 0.0290(2) Uani 1 1 d .
H13A H 0.7254 0.0952 0.5467 0.044 Uiso 1 1 calc R
H13B H 0.6958 0.1696 0.5235 0.044 Uiso 1 1 calc R
H13C H 0.5554 0.1172 0.4989 0.044 Uiso 1 1 calc R
C14 C 0.41602(13) 0.21541(5) 0.60192(6) 0.0257(2) Uani 1 1 d .
H14A H 0.3225 0.2018 0.5655 0.039 Uiso 1 1 calc R
H14B H 0.4702 0.2521 0.5832 0.039 Uiso 1 1 calc R
H14C H 0.3787 0.2286 0.6463 0.039 Uiso 1 1 calc R
C15 C 0.24577(15) 0.05957(6) 0.51153(6) 0.0317(2) Uani 1 1 d .
H15A H 0.2497 0.1053 0.4977 0.048 Uiso 1 1 calc R
H15B H 0.1376 0.0419 0.4922 0.048 Uiso 1 1 calc R
H15C H 0.3280 0.0351 0.4917 0.048 Uiso 1 1 calc R
C16 C 0.12166(13) 0.09691(6) 0.64726(7) 0.0307(2) Uani 1 1 d .
H16A H 0.1349 0.0911 0.6999 0.046 Uiso 1 1 calc R
H16B H 0.0159 0.0796 0.6237 0.046 Uiso 1 1 calc R
H16C H 0.1273 0.1432 0.6361 0.046 Uiso 1 1 calc R
C17 C 0.26459(12) -0.03589(5) 0.63188(5) 0.02193(18) Uani 1 1 d .
H17A H 0.3516 -0.0604 0.6156 0.033 Uiso 1 1 calc R
H17B H 0.1588 -0.0511 0.6058 0.033 Uiso 1 1 calc R
H17C H 0.2713 -0.0424 0.6841 0.033 Uiso 1 1 calc R
C18 C 0.34848(14) -0.01466(6) 0.85510(6) 0.0298(2) Uani 1 1 d .
H18A H 0.4044 0.0262 0.8705 0.045 Uiso 1 1 calc R
H18B H 0.2848 -0.0283 0.8914 0.045 Uiso 1 1 calc R
H18C H 0.2757 -0.0084 0.8083 0.045 Uiso 1 1 calc R
C19 C 0.39210(14) -0.15722(5) 0.82410(7) 0.0298(2) Uani 1 1 d .
H19A H 0.3186 -0.1536 0.7771 0.045 Uiso 1 1 calc R
H19B H 0.3289 -0.1671 0.8618 0.045 Uiso 1 1 calc R
H19C H 0.4709 -0.1920 0.8220 0.045 Uiso 1 1 calc R
C20 C 0.63295(15) -0.08947(7) 0.93799(6) 0.0345(3) Uani 1 1 d .
H20A H 0.7084 -0.1256 0.9367 0.052 Uiso 1 1 calc R
H20B H 0.5636 -0.0988 0.9735 0.052 Uiso 1 1 calc R
H20C H 0.6948 -0.0496 0.9519 0.052 Uiso 1 1 calc R
C21 C 0.83952(13) -0.03280(6) 0.68998(6) 0.0273(2) Uani 1 1 d .
H21A H 0.8916 0.0011 0.7230 0.046(4) Uiso 1 1 calc R
H21B H 0.7543 -0.0134 0.6533 0.043(4) Uiso 1 1 calc R
H21C H 0.9210 -0.0535 0.6661 0.060(5) Uiso 1 1 calc R
C22 C 0.91591(14) -0.13218(6) 0.80939(6) 0.0336(2) Uani 1 1 d .
H22A H 0.9737 -0.0981 0.8403 0.050 Uiso 1 1 calc R
H22B H 0.9915 -0.1541 0.7832 0.050 Uiso 1 1 calc R
H22C H 0.8713 -0.1637 0.8395 0.050 Uiso 1 1 calc R
C23 C 0.66051(14) -0.16120(5) 0.67857(6) 0.0296(2) Uani 1 1 d .
H23A H 0.6122 -0.1948 0.7049 0.044 Uiso 1 1 calc R
H23B H 0.7475 -0.1803 0.6568 0.044 Uiso 1 1 calc R
H23C H 0.5767 -0.1431 0.6403 0.044 Uiso 1 1 calc R

loop_
_atom_site_aniso_label
_atom_site_aniso_U_11
_atom_site_aniso_U_22
_atom_site_aniso_U_33
_atom_site_aniso_U_23
_atom_site_aniso_U_13
_atom_site_aniso_U_12
Mg1 0.01739(14) 0.01281(14) 0.01206(13) -0.00002(10) -0.00014(10) 0.00131(11)
N1 0.0176(3) 0.0140(3) 0.0143(3) 0.0015(2) 0.0037(3) 0.0014(3)
N2 0.0148(3) 0.0147(3) 0.0126(3) 0.0014(2) 0.0002(2) -0.0002(3)
O1 0.0321(4) 0.0163(3) 0.0149(3) -0.0026(2) -0.0013(3) -0.0002(3)
Si1 0.01789(11) 0.01497(11) 0.01294(10) 0.00151(8) 0.00228(8) -0.00088(8)
Si2 0.01498(11) 0.01775(12) 0.01608(11) 0.00156(8) -0.00127(8) -0.00054(9)
Si3 0.01761(11) 0.01585(11) 0.01633(11) -0.00073(8) 0.00177(8) 0.00345(9)
Si4 0.01908(12) 0.01708(12) 0.01517(11) 0.00246(8) 0.00358(8) -0.00192(9)
C1 0.0217(4) 0.0144(4) 0.0116(3) 0.0016(3) 0.0022(3) -0.0012(3)
C2 0.0187(4) 0.0165(4) 0.0172(4) -0.0002(3) 0.0043(3) -0.0019(3)
C3 0.0240(5) 0.0256(5) 0.0196(4) 0.0023(3) 0.0022(3) 0.0027(4)
C4 0.0256(5) 0.0350(6) 0.0318(5) 0.0065(4) 0.0044(4) 0.0085(4)
C5 0.0289(5) 0.0302(6) 0.0460(7) 0.0011(5) 0.0154(5) 0.0093(4)
C6 0.0302(5) 0.0307(6) 0.0399(6) -0.0131(5) 0.0130(5) 0.0012(4)
C7 0.0219(5) 0.0252(5) 0.0262(5) -0.0086(4) 0.0053(4) -0.0015(4)
C8 0.0209(4) 0.0185(4) 0.0142(4) -0.0002(3) 0.0002(3) 0.0023(3)
C9 0.0194(4) 0.0261(5) 0.0281(5) 0.0020(4) 0.0031(3) -0.0026(4)
C10 0.0324(6) 0.0323(6) 0.0281(5) -0.0047(4) -0.0004(4) 0.0146(5)
C11 0.0347(5) 0.0302(5) 0.0156(4) 0.0047(4) -0.0013(4) -0.0025(4)
C12 0.0203(4) 0.0219(4) 0.0218(4) 0.0002(3) 0.0023(3) -0.0044(3)
C13 0.0342(6) 0.0354(6) 0.0200(4) -0.0012(4) 0.0113(4) -0.0069(4)
C14 0.0285(5) 0.0172(4) 0.0282(5) 0.0055(4) -0.0030(4) 0.0008(4)
C15 0.0368(6) 0.0350(6) 0.0183(4) 0.0036(4) -0.0080(4) -0.0095(5)
C16 0.0183(5) 0.0265(5) 0.0478(7) 0.0025(4) 0.0073(4) 0.0032(4)
C17 0.0202(4) 0.0197(4) 0.0244(4) 0.0001(3) 0.0003(3) -0.0033(3)
C18 0.0352(6) 0.0284(5) 0.0309(5) 0.0017(4) 0.0191(4) 0.0051(4)
C19 0.0274(5) 0.0242(5) 0.0394(6) -0.0012(4) 0.0103(4) -0.0082(4)
C20 0.0357(6) 0.0482(7) 0.0181(4) 0.0097(4) 0.0008(4) -0.0086(5)
C21 0.0276(5) 0.0314(5) 0.0260(5) 0.0007(4) 0.0133(4) -0.0002(4)
C22 0.0290(5) 0.0377(6) 0.0312(5) 0.0020(5) -0.0017(4) 0.0148(5)
C23 0.0345(6) 0.0235(5) 0.0297(5) -0.0098(4) 0.0028(4) 0.0038(4)

loop_
_atom_type_symbol
_atom_type_description
_atom_type_scat_dispersion_real
_atom_type_scat_dispersion_imag
_atom_type_scat_source
C C 0.0033 0.0016 'International Tables Vol C Tables 4.2.6.8 and 6.1.1.4'
H H 0.0000 0.0000 'International Tables Vol C Tables 4.2.6.8 and 6.1.1.4'
N N 0.0061 0.0033 'International Tables Vol C Tables 4.2.6.8 and 6.1.1.4'
O O 0.0106 0.0060 'International Tables Vol C Tables 4.2.6.8 and 6.1.1.4'
Mg Mg 0.0486 0.0363 'International Tables Vol C Tables 4.2.6.8 and 6.1.1.4'
Si Si 0.0817 0.0704 'International Tables Vol C Tables 4.2.6.8 and 6.1.1.4'

loop_
_geom_angle_atom_site_label_1
_geom_angle_atom_site_label_2
_geom_angle_atom_site_label_3
_geom_angle
N1 Mg1 O1 106.14(3)
N1 Mg1 N2 140.99(3)
O1 Mg1 N2 111.83(3)
Si4 N1 Si3 130.89(5)
Si4 N1 Mg1 120.71(4)
Si3 N1 Mg1 108.37(4)
Si1 N2 Si2 121.65(4)
Si1 N2 Mg1 121.53(4)
Si2 N2 Mg1 116.80(4)
C1 O1 Mg1 175.16(7)
N2 Si1 C13 113.46(5)
N2 Si1 C14 112.15(4)
C13 Si1 C14 106.60(5)
N2 Si1 C12 112.10(4)
C13 Si1 C12 105.63(5)
C14 Si1 C12 106.37(5)
N2 Si2 C16 111.32(5)
N2 Si2 C17 110.71(4)
C16 Si2 C17 107.45(5)
N2 Si2 C15 114.50(5)
C16 Si2 C15 107.38(6)
C17 Si2 C15 105.06(5)
N1 Si3 C22 114.24(5)
N1 Si3 C23 114.52(5)
C22 Si3 C23 106.79(5)
N1 Si3 C21 105.99(4)
C22 Si3 C21 107.21(6)
C23 Si3 C21 107.70(5)
N1 Si4 C19 113.06(5)
N1 Si4 C18 108.76(4)
C19 Si4 C18 107.99(5)
N1 Si4 C20 113.78(5)
C19 Si4 C20 106.13(6)
C18 Si4 C20 106.80(6)
O1 C1 C2 117.38(8)
O1 C1 C8 117.84(8)
C2 C1 C8 124.78(8)
C7 C2 C3 118.53(9)
C7 C2 C1 124.24(8)
C3 C2 C1 117.22(8)
C4 C3 C2 120.75(10)
C4 C3 H3 119.6
C2 C3 H3 119.6
C3 C4 C5 120.09(10)
C3 C4 H4 120.0
C5 C4 H4 120.0
C6 C5 C4 119.91(10)
C6 C5 H5 120.0
C4 C5 H5 120.0
C5 C6 C7 120.34(10)
C5 C6 H6 119.8
C7 C6 H6 119.8
C6 C7 C2 120.38(10)
C6 C7 H7 119.8
C2 C7 H7 119.8
C1 C8 C10 109.03(8)
C1 C8 C9 111.25(8)
C10 C8 C9 108.38(9)
C1 C8 C11 108.68(8)
C10 C8 C11 107.83(8)
C9 C8 C11 111.57(8)
C8 C9 H9A 109.5
C8 C9 H9B 109.5
H9A C9 H9B 109.5
C8 C9 H9C 109.5
H9A C9 H9C 109.5
H9B C9 H9C 109.5
C8 C10 H10A 109.5
C8 C10 H10B 109.5
H10A C10 H10B 109.5
C8 C10 H10C 109.5
H10A C10 H10C 109.5
H10B C10 H10C 109.5
C8 C11 H11A 109.5
C8 C11 H11B 109.5
H11A C11 H11B 109.5
C8 C11 H11C 109.5
H11A C11 H11C 109.5
H11B C11 H11C 109.5
Si1 C12 H12A 109.5
Si1 C12 H12B 109.5
H12A C12 H12B 109.5
Si1 C12 H12C 109.5
H12A C12 H12C 109.5
H12B C12 H12C 109.5
Si1 C13 H13A 109.5
Si1 C13 H13B 109.5
H13A C13 H13B 109.5
Si1 C13 H13C 109.5
H13A C13 H13C 109.5
H13B C13 H13C 109.5
Si1 C14 H14A 109.5
Si1 C14 H14B 109.5
H14A C14 H14B 109.5
Si1 C14 H14C 109.5
H14A C14 H14C 109.5
H14B C14 H14C 109.5
Si2 C15 H15A 109.5
Si2 C15 H15B 109.5
H15A C15 H15B 109.5
Si2 C15 H15C 109.5
H15A C15 H15C 109.5
H15B C15 H15C 109.5
Si2 C16 H16A 109.5
Si2 C16 H16B 109.5
H16A C16 H16B 109.5
Si2 C16 H16C 109.5
H16A C16 H16C 109.5
H16B C16 H16C 109.5
Si2 C17 H17A 109.5
Si2 C17 H17B 109.5
H17A C17 H17B 109.5
Si2 C17 H17C 109.5
H17A C17 H17C 109.5
H17B C17 H17C 109.5
Si4 C18 H18A 109.5
Si4 C18 H18B 109.5
H18A C18 H18B 109.5
Si4 C18 H18C 109.5
H18A C18 H18C 109.5
H18B C18 H18C 109.5
Si4 C19 H19A 109.5
Si4 C19 H19B 109.5
H19A C19 H19B 109.5
Si4 C19 H19C 109.5
H19A C19 H19C 109.5
H19B C19 H19C 109.5
Si4 C20 H20A 109.5
Si4 C20 H20B 109.5
H20A C20 H20B 109.5
Si4 C20 H20C 109.5
H20A C20 H20C 109.5
H20B C20 H20C 109.5
Si3 C21 H21A 109.5
Si3 C21 H21B 109.5
H21A C21 H21B 109.5
Si3 C21 H21C 109.5
H21A C21 H21C 109.5
H21B C21 H21C 109.5
Si3 C22 H22A 109.5
Si3 C22 H22B 109.5
H22A C22 H22B 109.5
Si3 C22 H22C 109.5
H22A C22 H22C 109.5
H22B C22 H22C 109.5
Si3 C23 H23A 109.5
Si3 C23 H23B 109.5
H23A C23 H23B 109.5
Si3 C23 H23C 109.5
H23A C23 H23C 109.5
H23B C23 H23C 109.5

loop_
_geom_bond_atom_site_label_1
_geom_bond_atom_site_label_2
_geom_bond_distance
Mg1 N1 1.9627(8)
Mg1 O1 1.9630(7)
Mg1 N2 1.9665(7)
N1 Si4 1.6914(8)
N1 Si3 1.6930(8)
N2 Si1 1.7051(8)
N2 Si2 1.7086(8)
O1 C1 1.2321(11)
Si1 C13 1.8758(10)
Si1 C14 1.8765(10)
Si1 C12 1.8799(10)
Si2 C16 1.8749(11)
Si2 C17 1.8752(10)
Si2 C15 1.8768(10)
Si3 C22 1.8663(11)
Si3 C23 1.8714(11)
Si3 C21 1.8808(11)
Si4 C19 1.8710(11)
Si4 C18 1.8770(11)
Si4 C20 1.8783(11)
C1 C2 1.4858(13)
C1 C8 1.5267(12)
C2 C7 1.3973(13)
C2 C3 1.4014(13)
C3 C4 1.3796(15)
C3 H3 0.9500
C4 C5 1.3875(17)
C4 H4 0.9500
C5 C6 1.3823(18)
C5 H5 0.9500
C6 C7 1.3870(15)
C6 H6 0.9500
C7 H7 0.9500
C8 C10 1.5290(14)
C8 C9 1.5321(14)
C8 C11 1.5409(13)
C9 H9A 0.9800
C9 H9B 0.9800
C9 H9C 0.9800
C10 H10A 0.9800
C10 H10B 0.9800
C10 H10C 0.9800
C11 H11A 0.9800
C11 H11B 0.9800
C11 H11C 0.9800
C12 H12A 0.9800
C12 H12B 0.9800
C12 H12C 0.9800
C13 H13A 0.9800
C13 H13B 0.9800
C13 H13C 0.9800
C14 H14A 0.9800
C14 H14B 0.9800
C14 H14C 0.9800
C15 H15A 0.9800
C15 H15B 0.9800
C15 H15C 0.9800
C16 H16A 0.9800
C16 H16B 0.9800
C16 H16C 0.9800
C17 H17A 0.9800
C17 H17B 0.9800
C17 H17C 0.9800
C18 H18A 0.9800
C18 H18B 0.9800
C18 H18C 0.9800
C19 H19A 0.9800
C19 H19B 0.9800
C19 H19C 0.9800
C20 H20A 0.9800
C20 H20B 0.9800
C20 H20C 0.9800
C21 H21A 0.9800
C21 H21B 0.9800
C21 H21C 0.9800
C22 H22A 0.9800
C22 H22B 0.9800
C22 H22C 0.9800
C23 H23A 0.9800
C23 H23B 0.9800
C23 H23C 0.9800
